data_7056117
loop_
_publ_author_name
'Chen, Cheng'
'Li, Yan'
'Jia, Xiangxiang'
'Li, Feifei'
'Chen, Fangjuan'
'Liu, Lijian'

_publ_section_title
;
 Wavelength-Focused Organic Molecule Materials with Diazoacetate or
 Fumarate as Monofluorophore
;
_journal_name_full 'New J. Chem.'
_journal_paper_doi 10.1039/C6NJ03952A
_journal_year 2017
_chemical_absolute_configuration rmad
_chemical_compound_source '(-)-Menthyl diazoacetate and acrylonitrile'
_chemical_formula_moiety 'C15 H23 N3 O2'
_chemical_formula_sum 'C15 H23 N3 O2'
_chemical_formula_weight 277.36
_chemical_melting_point 309.15
_chemical_name_systematic (5R)-5-cyano-3-carbmenthoxy-2-pyrazoline
_chemical_properties_physical 'Heat-sensitive, Photo-sensitive'
_space_group_IT_number 19
_symmetry_cell_setting orthorhombic
_symmetry_space_group_name_Hall 'P 2ac 2ab'
_symmetry_space_group_name_H-M 'P 21 21 21'
_atom_sites_solution_hydrogens geom
_atom_sites_solution_primary direct
_atom_sites_solution_secondary difmap
_audit_creation_method SHELXL-97
_audit_update_record
;
2016-01-12 deposited with the CCDC.
2017-04-19 downloaded from the CCDC.
;
_cell_angle_alpha 90.00
_cell_angle_beta 90.00
_cell_angle_gamma 90.00
_cell_formula_units_Z 4
_cell_length_a 7.2202(2)
_cell_length_b 10.6578(3)
_cell_length_c 20.9068(5)
_cell_measurement_reflns_used 9981
_cell_measurement_temperature 297(2)
_cell_measurement_theta_max 63.14
_cell_measurement_theta_min 4.66
_cell_volume 1608.81(7)
_computing_cell_refinement 'Bruker SAINT'
_computing_data_collection 'Bruker APEX2'
_computing_data_reduction 'Bruker SAINT'
_computing_molecular_graphics 'Bruker SHELXTL'
_computing_publication_material 'Bruker SHELXTL'
_computing_structure_refinement 'SHELXL-97 (Sheldrick, 1997)'
_computing_structure_solution 'SHELXS-97 (Sheldrick, 1990)'
_diffrn_ambient_temperature 297(2)
_diffrn_measured_fraction_theta_full 0.997
_diffrn_measured_fraction_theta_max 0.997
_diffrn_measurement_device_type 'Bruker APEX-II CCD'
_diffrn_measurement_method '\f and \w scans'
_diffrn_radiation_monochromator graphite
_diffrn_radiation_source 'fine-focus sealed tube'
_diffrn_radiation_type CuK\a
_diffrn_radiation_wavelength 1.54178
_diffrn_reflns_av_R_equivalents 0.0383
_diffrn_reflns_av_sigmaI/netI 0.0233
_diffrn_reflns_limit_h_max 8
_diffrn_reflns_limit_h_min -8
_diffrn_reflns_limit_k_max 12
_diffrn_reflns_limit_k_min -12
_diffrn_reflns_limit_l_max 24
_diffrn_reflns_limit_l_min -24
_diffrn_reflns_number 37839
_diffrn_reflns_theta_full 63.44
_diffrn_reflns_theta_max 63.44
_diffrn_reflns_theta_min 4.23
_diffrn_standards_number 0
_exptl_absorpt_coefficient_mu 0.619
_exptl_absorpt_correction_T_max 0.8862
_exptl_absorpt_correction_T_min 0.8862
_exptl_absorpt_correction_type multi-scan
_exptl_absorpt_process_details 'SADABS, Sheldrick,1997'
_exptl_crystal_colour colourless
_exptl_crystal_density_diffrn 1.145
_exptl_crystal_density_method 'not measured'
_exptl_crystal_description block
_exptl_crystal_F_000 600
_exptl_crystal_preparation Luminescent
_exptl_crystal_recrystallization_method 'Re-crystallisation from solvent: Ethanol'
_exptl_crystal_size_max 0.20
_exptl_crystal_size_mid 0.20
_exptl_crystal_size_min 0.20
_refine_diff_density_max 0.202
_refine_diff_density_min -0.205
_refine_diff_density_rms 0.070
_refine_ls_abs_structure_details 'Flack H D (1983), Acta Cryst. A39, 876-881'
_refine_ls_abs_structure_Flack 0.0(2)
_refine_ls_extinction_coef 0.0068(6)
_refine_ls_extinction_expression Fc^*^=kFc[1+0.001xFc^2^\l^3^/sin(2\q)]^-1/4^
_refine_ls_extinction_method SHELXL
_refine_ls_goodness_of_fit_ref 1.057
_refine_ls_hydrogen_treatment mixed
_refine_ls_matrix_type full
_refine_ls_number_parameters 188
_refine_ls_number_reflns 2620
_refine_ls_number_restraints 1
_refine_ls_restrained_S_all 1.057
_refine_ls_R_factor_all 0.0335
_refine_ls_R_factor_gt 0.0276
_refine_ls_shift/su_max 0.001
_refine_ls_shift/su_mean 0.000
_refine_ls_structure_factor_coef Fsqd
_refine_ls_weighting_details 'calc w=1/[\s^2^(Fo^2^)+(0.0410P)^2^+0.1457P] where P=(Fo^2^+2Fc^2^)/3'
_refine_ls_weighting_scheme calc
_refine_ls_wR_factor_gt 0.0750
_refine_ls_wR_factor_ref 0.0753
_reflns_number_gt 2610
_reflns_number_total 2620
_reflns_threshold_expression >2sigma(I)
_cod_data_source_file c6nj03952a2.cif
_cod_data_source_block added_by_encifer
_cod_original_sg_symbol_Hall P2ac2ab
_cod_original_sg_symbol_H-M P2(1)2(1)2(1)
_cod_database_code 7056117
_publcif_datablock.id {fee072c9-e0a0-49bf-b1bf-6afde7aa1c33}

loop_
_symmetry_equiv_pos_as_xyz
'x, y, z'
'-x+1/2, -y, z+1/2'
'-x, y+1/2, -z+1/2'
'x+1/2, -y+1/2, -z'

loop_
_atom_site_label
_atom_site_type_symbol
_atom_site_fract_x
_atom_site_fract_y
_atom_site_fract_z
_atom_site_U_iso_or_equiv
_atom_site_adp_type
_atom_site_occupancy
_atom_site_symmetry_multiplicity
_atom_site_calc_flag
_atom_site_refinement_flags
C1 C 0.1089(2) 0.78866(12) 0.85718(7) 0.0579(3) Uani 1 1 d .
H1 H 0.1847 0.7858 0.8183 0.070 Uiso 1 1 calc R
C2 C 0.02457(18) 0.65886(12) 0.86607(6) 0.0501(3) Uani 1 1 d .
H2A H -0.0512 0.6587 0.9049 0.060 Uiso 1 1 calc R
C3 C -0.0935(2) 0.61892(13) 0.81020(7) 0.0580(3) Uani 1 1 d .
H3A H -0.1436 0.5360 0.8183 0.070 Uiso 1 1 calc R
H3B H -0.0175 0.6144 0.7720 0.070 Uiso 1 1 calc R
C4 C -0.2514(2) 0.71066(15) 0.79929(7) 0.0670(4) Uani 1 1 d .
H4 H -0.3266 0.7128 0.8383 0.080 Uiso 1 1 calc R
C5 C -0.1713(2) 0.84118(15) 0.78916(8) 0.0740(4) Uani 1 1 d .
H5A H -0.2718 0.9009 0.7844 0.089 Uiso 1 1 calc R
H5B H -0.0992 0.8421 0.7500 0.089 Uiso 1 1 calc R
C6 C -0.0488(2) 0.88089(13) 0.84483(8) 0.0722(4) Uani 1 1 d .
H6A H -0.1240 0.8878 0.8831 0.087 Uiso 1 1 calc R
H6B H 0.0029 0.9630 0.8359 0.087 Uiso 1 1 calc R
C7 C -0.3762(3) 0.6700(2) 0.74446(10) 0.1037(7) Uani 1 1 d .
H7A H -0.4816 0.7248 0.7422 0.155 Uiso 1 1 calc R
H7B H -0.4174 0.5855 0.7516 0.155 Uiso 1 1 calc R
H7C H -0.3086 0.6741 0.7050 0.155 Uiso 1 1 calc R
C8 C 0.2376(2) 0.82656(16) 0.91266(8) 0.0743(4) Uani 1 1 d .
H8 H 0.3271 0.7581 0.9177 0.089 Uiso 1 1 calc R
C9 C 0.3493(4) 0.9433(2) 0.89726(13) 0.1189(8) Uani 1 1 d .
H9A H 0.4043 0.9347 0.8557 0.178 Uiso 1 1 calc R
H9B H 0.4450 0.9539 0.9287 0.178 Uiso 1 1 calc R
H9C H 0.2693 1.0153 0.8977 0.178 Uiso 1 1 calc R
C10 C 0.1394(3) 0.8399(2) 0.97659(9) 0.1073(7) Uani 1 1 d .
H10A H 0.2270 0.8646 1.0087 0.161 Uiso 1 1 calc R
H10B H 0.0847 0.7610 0.9882 0.161 Uiso 1 1 calc R
H10C H 0.0443 0.9025 0.9732 0.161 Uiso 1 1 calc R
C11 C 0.15715(17) 0.47783(11) 0.91605(6) 0.0468(3) Uani 1 1 d .
C12 C 0.32677(16) 0.40270(11) 0.92064(6) 0.0457(3) Uani 1 1 d .
C13 C 0.50588(18) 0.42456(12) 0.88633(6) 0.0527(3) Uani 1 1 d .
H13A H 0.5493 0.5101 0.8916 0.063 Uiso 1 1 calc R
H13B H 0.4960 0.4053 0.8411 0.063 Uiso 1 1 calc R
C14 C 0.63051(17) 0.33033(12) 0.92149(7) 0.0528(3) Uani 1 1 d .
H14 H 0.7001 0.3731 0.9553 0.063 Uiso 1 1 calc R
C15 C 0.7577(2) 0.26237(15) 0.87953(9) 0.0723(4) Uani 1 1 d .
N1 N 0.32905(15) 0.30425(11) 0.95587(6) 0.0581(3) Uani 1 1 d .
N2 N 0.49461(16) 0.24514(11) 0.94970(6) 0.0637(3) Uani 1 1 d D
H2 H 0.525(2) 0.2041(14) 0.9850(7) 0.076 Uiso 1 1 d D
N3 N 0.8573(3) 0.21167(18) 0.84675(10) 0.1189(7) Uani 1 1 d .
O1 O 0.17801(12) 0.57005(8) 0.87402(4) 0.0544(2) Uani 1 1 d .
O2 O 0.01862(12) 0.45946(9) 0.94692(5) 0.0669(3) Uani 1 1 d .

loop_
_atom_site_aniso_label
_atom_site_aniso_U_11
_atom_site_aniso_U_22
_atom_site_aniso_U_33
_atom_site_aniso_U_23
_atom_site_aniso_U_13
_atom_site_aniso_U_12
C1 0.0689(8) 0.0473(7) 0.0576(7) 0.0071(6) 0.0046(6) 0.0046(6)
C2 0.0525(7) 0.0474(6) 0.0505(6) 0.0087(5) 0.0062(5) 0.0107(6)
C3 0.0653(8) 0.0506(7) 0.0580(7) 0.0064(6) 0.0034(6) 0.0015(6)
C4 0.0651(9) 0.0717(9) 0.0640(8) 0.0151(7) -0.0056(7) 0.0073(7)
C5 0.0834(10) 0.0624(8) 0.0760(9) 0.0183(7) -0.0074(9) 0.0187(8)
C6 0.0894(11) 0.0473(7) 0.0799(10) 0.0043(7) -0.0032(9) 0.0130(7)
C7 0.1037(15) 0.1086(15) 0.0988(14) 0.0210(12) -0.0381(12) -0.0054(14)
C8 0.0790(10) 0.0643(9) 0.0797(10) -0.0009(8) -0.0086(9) -0.0025(8)
C9 0.1304(18) 0.0913(14) 0.1350(18) 0.0044(13) -0.0255(16) -0.0377(14)
C10 0.1146(16) 0.1373(18) 0.0702(10) -0.0224(11) -0.0128(11) -0.0052(15)
C11 0.0451(6) 0.0431(6) 0.0522(6) 0.0091(5) 0.0001(5) -0.0033(5)
C12 0.0434(6) 0.0424(6) 0.0513(6) 0.0087(5) -0.0023(5) -0.0041(5)
C13 0.0525(6) 0.0458(6) 0.0597(7) 0.0095(5) 0.0081(6) 0.0026(6)
C14 0.0452(6) 0.0504(7) 0.0628(7) 0.0059(6) 0.0021(6) 0.0010(5)
C15 0.0700(9) 0.0612(9) 0.0857(10) 0.0078(8) 0.0143(8) 0.0156(8)
N1 0.0446(6) 0.0565(6) 0.0732(7) 0.0234(5) -0.0001(5) 0.0001(5)
N2 0.0492(6) 0.0598(7) 0.0821(8) 0.0297(6) 0.0007(6) 0.0061(6)
N3 0.1295(15) 0.0980(12) 0.1293(14) 0.0040(11) 0.0492(13) 0.0460(12)
O1 0.0542(5) 0.0498(5) 0.0591(5) 0.0170(4) 0.0102(4) 0.0098(4)
O2 0.0470(5) 0.0661(6) 0.0875(7) 0.0312(5) 0.0126(5) 0.0037(4)

loop_
_atom_type_symbol
_atom_type_description
_atom_type_scat_dispersion_real
_atom_type_scat_dispersion_imag
_atom_type_scat_source
C C 0.0181 0.0091 'International Tables Vol C Tables 4.2.6.8 and 6.1.1.4'
H H 0.0000 0.0000 'International Tables Vol C Tables 4.2.6.8 and 6.1.1.4'
N N 0.0311 0.0180 'International Tables Vol C Tables 4.2.6.8 and 6.1.1.4'
O O 0.0492 0.0322 'International Tables Vol C Tables 4.2.6.8 and 6.1.1.4'

loop_
_geom_angle_atom_site_label_1
_geom_angle_atom_site_label_2
_geom_angle_atom_site_label_3
_geom_angle
C2 C1 C6 107.89(12)
C2 C1 C8 112.81(11)
C6 C1 C8 114.13(12)
C2 C1 H1 107.2
C6 C1 H1 107.2
C8 C1 H1 107.2
O1 C2 C3 109.43(10)
O1 C2 C1 107.34(10)
C3 C2 C1 112.84(10)
O1 C2 H2A 109.1
C3 C2 H2A 109.1
C1 C2 H2A 109.1
C2 C3 C4 111.03(11)
C2 C3 H3A 109.4
C4 C3 H3A 109.4
C2 C3 H3B 109.4
C4 C3 H3B 109.4
H3A C3 H3B 108.0
C3 C4 C7 112.00(15)
C3 C4 C5 108.91(13)
C7 C4 C5 112.37(14)
C3 C4 H4 107.8
C7 C4 H4 107.8
C5 C4 H4 107.8
C4 C5 C6 111.64(12)
C4 C5 H5A 109.3
C6 C5 H5A 109.3
C4 C5 H5B 109.3
C6 C5 H5B 109.3
H5A C5 H5B 108.0
C5 C6 C1 112.58(12)
C5 C6 H6A 109.1
C1 C6 H6A 109.1
C5 C6 H6B 109.1
C1 C6 H6B 109.1
H6A C6 H6B 107.8
C4 C7 H7A 109.5
C4 C7 H7B 109.5
H7A C7 H7B 109.5
C4 C7 H7C 109.5
H7A C7 H7C 109.5
H7B C7 H7C 109.5
C9 C8 C10 110.98(17)
C9 C8 C1 112.08(15)
C10 C8 C1 113.89(15)
C9 C8 H8 106.4
C10 C8 H8 106.4
C1 C8 H8 106.4
C8 C9 H9A 109.5
C8 C9 H9B 109.5
H9A C9 H9B 109.5
C8 C9 H9C 109.5
H9A C9 H9C 109.5
H9B C9 H9C 109.5
C8 C10 H10A 109.5
C8 C10 H10B 109.5
H10A C10 H10B 109.5
C8 C10 H10C 109.5
H10A C10 H10C 109.5
H10B C10 H10C 109.5
O2 C11 O1 124.65(11)
O2 C11 C12 124.67(10)
O1 C11 C12 110.68(10)
N1 C12 C11 119.69(11)
N1 C12 C13 113.05(11)
C11 C12 C13 127.24(10)
C12 C13 C14 100.08(10)
C12 C13 H13A 111.8
C14 C13 H13A 111.8
C12 C13 H13B 111.8
C14 C13 H13B 111.8
H13A C13 H13B 109.5
N2 C14 C15 110.87(12)
N2 C14 C13 101.89(10)
C15 C14 C13 113.88(12)
N2 C14 H14 110.0
C15 C14 H14 110.0
C13 C14 H14 110.0
N3 C15 C14 178.85(19)
C12 N1 N2 109.67(11)
N1 N2 C14 109.96(10)
N1 N2 H2 111.6(11)
C14 N2 H2 118.5(12)
C11 O1 C2 117.87(9)

loop_
_geom_bond_atom_site_label_1
_geom_bond_atom_site_label_2
_geom_bond_distance
C1 C2 1.5229(18)
C1 C6 1.526(2)
C1 C8 1.540(2)
C1 H1 0.9800
C2 O1 1.4666(14)
C2 C3 1.507(2)
C2 H2A 0.9800
C3 C4 1.519(2)
C3 H3A 0.9700
C3 H3B 0.9700
C4 C7 1.521(2)
C4 C5 1.521(2)
C4 H4 0.9800
C5 C6 1.522(2)
C5 H5A 0.9700
C5 H5B 0.9700
C6 H6A 0.9700
C6 H6B 0.9700
C7 H7A 0.9600
C7 H7B 0.9600
C7 H7C 0.9600
C8 C9 1.517(3)
C8 C10 1.520(3)
C8 H8 0.9800
C9 H9A 0.9600
C9 H9B 0.9600
C9 H9C 0.9600
C10 H10A 0.9600
C10 H10B 0.9600
C10 H10C 0.9600
C11 O2 1.2064(14)
C11 O1 1.3269(14)
C11 C12 1.4663(17)
C12 N1 1.2821(16)
C12 C13 1.4971(17)
C13 C14 1.5359(17)
C13 H13A 0.9700
C13 H13B 0.9700
C14 N2 1.4611(17)
C14 C15 1.462(2)
C14 H14 0.9800
C15 N3 1.131(2)
N1 N2 1.3573(16)
N2 H2 0.886(14)

loop_
_geom_hbond_atom_site_label_D
_geom_hbond_atom_site_label_H
_geom_hbond_atom_site_label_A
_geom_hbond_distance_DH
_geom_hbond_distance_HA
_geom_hbond_distance_DA
_geom_hbond_angle_DHA
_geom_hbond_site_symmetry_A
N2 H2 O2 0.886(14) 2.251(15) 3.0752(14) 154.8(15) 4_557
N2 H2 N1 0.886(14) 2.521(16) 3.1633(16) 129.9(14) 4_557

loop_
_geom_torsion_atom_site_label_1
_geom_torsion_atom_site_label_2
_geom_torsion_atom_site_label_3
_geom_torsion_atom_site_label_4
_geom_torsion
C6 C1 C2 O1 176.65(11)
C8 C1 C2 O1 -56.36(14)
C6 C1 C2 C3 56.00(15)
C8 C1 C2 C3 -177.00(12)
O1 C2 C3 C4 -178.52(10)
C1 C2 C3 C4 -59.08(15)
C2 C3 C4 C7 -178.14(13)
C2 C3 C4 C5 56.96(16)
C3 C4 C5 C6 -56.01(17)
C7 C4 C5 C6 179.30(16)
C4 C5 C6 C1 56.76(19)
C2 C1 C6 C5 -54.53(17)
C8 C1 C6 C5 179.24(13)
C2 C1 C8 C9 168.71(15)
C6 C1 C8 C9 -67.7(2)
C2 C1 C8 C10 -64.25(19)
C6 C1 C8 C10 59.4(2)
O2 C11 C12 N1 5.5(2)
O1 C11 C12 N1 -175.50(11)
O2 C11 C12 C13 -176.56(13)
O1 C11 C12 C13 2.43(18)
N1 C12 C13 C14 -11.99(15)
C11 C12 C13 C14 169.96(12)
C12 C13 C14 N2 19.84(13)
C12 C13 C14 C15 139.27(12)
N2 C14 C15 N3 172(100)
C13 C14 C15 N3 58(11)
C11 C12 N1 N2 175.97(11)
C13 C12 N1 N2 -2.24(16)
C12 N1 N2 C14 16.94(16)
C15 C14 N2 N1 -144.90(13)
C13 C14 N2 N1 -23.37(15)
O2 C11 O1 C2 2.32(19)
C12 C11 O1 C2 -176.67(10)
C3 C2 O1 C11 -95.80(13)
C1 C2 O1 C11 141.42(11)
